data_7036792
loop_
_publ_author_name
'Chan, Chung Ying'
'Barnard, Peter J.'

_publ_section_title
;
 Rhenium complexes of bidentate, bis-bidentate and tridentate
 N-heterocyclic carbene ligands.
;
_journal_issue 44
_journal_name_full 'Dalton transactions (Cambridge, England : 2003)'
_journal_page_first 19126
_journal_page_last 19140
_journal_paper_doi 10.1039/c5dt03295d
_journal_volume 44
_journal_year 2015
_chemical_formula_moiety 'C12 H12 Cl N4 O3 Re'
_chemical_formula_sum 'C12 H12 Cl N4 O3 Re'
_chemical_formula_weight 481.91
_chemical_name_systematic
;
 ?
;
_space_group_crystal_system monoclinic
_space_group_IT_number 14
_space_group_name_Hall '-P 2ybc'
_space_group_name_H-M_alt 'P 1 21/c 1'
_symmetry_space_group_name_Hall '-P 2ybc'
_symmetry_space_group_name_H-M 'P 1 21/c 1'
_atom_sites_solution_hydrogens geom
_atom_sites_solution_primary direct
_audit_creation_date 2015-07-08
_audit_creation_method
;
Olex2 1.2
(compiled 2015.01.26 svn.r3150 for OlexSys, GUI svn.r4998)
;
_audit_update_record
;
2015-08-20 deposited with the CCDC.
2015-10-07 downloaded from the CCDC.
;
_cell_angle_alpha 90
_cell_angle_beta 91.879(4)
_cell_angle_gamma 90
_cell_formula_units_Z 4
_cell_length_a 7.6760(3)
_cell_length_b 17.0407(7)
_cell_length_c 11.3204(5)
_cell_measurement_temperature 150
_cell_volume 1479.96(11)
_computing_molecular_graphics 'Olex2 (Dolomanov et al., 2009)'
_computing_publication_material 'Olex2 (Dolomanov et al., 2009)'
_computing_structure_refinement 'ShelXL (Sheldrick, 2008)'
_computing_structure_solution 'ShelXS (Sheldrick, 2008)'
_diffrn_ambient_temperature 150
_diffrn_measured_fraction_theta_full 0.999
_diffrn_measured_fraction_theta_max 0.999
_diffrn_measurement_device_type 'Xcalibur, Atlas, Gemini'
_diffrn_radiation_type MoK\a
_diffrn_radiation_wavelength 0.71073
_diffrn_reflns_av_R_equivalents 0.0293
_diffrn_reflns_av_unetI/netI 0.0343
_diffrn_reflns_laue_measured_fraction_full 0.999
_diffrn_reflns_laue_measured_fraction_max 0.999
_diffrn_reflns_limit_h_max 8
_diffrn_reflns_limit_h_min -9
_diffrn_reflns_limit_k_max 19
_diffrn_reflns_limit_k_min -21
_diffrn_reflns_limit_l_max 14
_diffrn_reflns_limit_l_min -8
_diffrn_reflns_number 7793
_diffrn_reflns_point_group_measured_fraction_full 0.999
_diffrn_reflns_point_group_measured_fraction_max 0.999
_diffrn_reflns_theta_full 25.242
_diffrn_reflns_theta_max 26.369
_diffrn_reflns_theta_min 2.912
_exptl_absorpt_coefficient_mu 8.405
_exptl_absorpt_correction_T_max 1.00000
_exptl_absorpt_correction_T_min 0.73977
_exptl_absorpt_correction_type multi-scan
_exptl_absorpt_process_details
;
CrysAlisPro, Agilent Technologies,
Version 1.171.37.31 (release 14-01-2014 CrysAlis171 .NET)
(compiled Jan 14 2014,18:38:05)
Empirical absorption correction using spherical harmonics,
 implemented in SCALE3 ABSPACK scaling algorithm.
;
_exptl_crystal_colour 'clear colourless'
_exptl_crystal_colour_lustre clear
_exptl_crystal_colour_primary colourless
_exptl_crystal_density_diffrn 2.163
_exptl_crystal_description block
_exptl_crystal_F_000 912
_exptl_crystal_size_max 0.1
_exptl_crystal_size_mid 0.08
_exptl_crystal_size_min 0.08
_refine_diff_density_max 1.201
_refine_diff_density_min -0.878
_refine_diff_density_rms 0.112
_refine_ls_extinction_method none
_refine_ls_goodness_of_fit_ref 1.025
_refine_ls_hydrogen_treatment constr
_refine_ls_matrix_type full
_refine_ls_number_parameters 192
_refine_ls_number_reflns 3031
_refine_ls_number_restraints 0
_refine_ls_restrained_S_all 1.025
_refine_ls_R_factor_all 0.0240
_refine_ls_R_factor_gt 0.0196
_refine_ls_shift/su_max 0.001
_refine_ls_shift/su_mean 0.000
_refine_ls_structure_factor_coef Fsqd
_refine_ls_weighting_details
;
 w=1/[\s^2^(Fo^2^)+(0.0114P)^2^]
 where P=(Fo^2^+2Fc^2^)/3
;
_refine_ls_weighting_scheme calc
_refine_ls_wR_factor_gt 0.0383
_refine_ls_wR_factor_ref 0.0399
_reflns_Friedel_coverage 0.000
_reflns_number_gt 2717
_reflns_number_total 3031
_reflns_threshold_expression 'I > 2\s(I)'
_cod_data_source_file c5dt03295d2.cif
_cod_data_source_block 14
_cod_depositor_comments 'Adding full bibliography for 7036787--7036794.cif.'
_cod_original_cell_volume 1479.97(11)
_cod_database_code 7036792
_shelxl_version_number 2013-2
_shelx_space_group_comment
;
The symmetry employed for this shelxl refinement is uniquely defined
by the following loop, which should always be used as a source of
symmetry information in preference to the above space-group names.
They are only intended as comments.
;
_olex2_refinement_description
;
1. Fixed Uiso
 At 1.2 times of:
  All C(H) groups, All C(H,H) groups
 At 1.5 times of:
  All C(H,H,H) groups
2.a Secondary CH2 refined with riding coordinates:
 C12(H12A,H12B)
2.b Aromatic/amide H refined with riding coordinates:
 C6(H6), C5(H5), C10(H10), C9(H9)
2.c Idealised Me refined as rotating group:
 C7(H7A,H7B,H7C), C11(H11A,H11B,H11C)
;
_olex2_date_sample_data_collection 2014-07-11
_olex2_submission_original_sample_id PJB290
_olex2_submission_special_instructions 'No special instructions were received'

loop_
_space_group_symop_operation_xyz
'x, y, z'
'-x, y+1/2, -z+1/2'
'-x, -y, -z'
'x, -y-1/2, z-1/2'

loop_
_atom_site_label
_atom_site_type_symbol
_atom_site_fract_x
_atom_site_fract_y
_atom_site_fract_z
_atom_site_U_iso_or_equiv
_atom_site_adp_type
_atom_site_occupancy
_atom_site_site_symmetry_order
_atom_site_calc_flag
_atom_site_refinement_flags_posn
Re1 Re 0.22643(2) 0.41855(2) 0.19506(2) 0.01586(5) Uani 1 1 d .
Cl1 Cl 0.08123(9) 0.39808(5) 0.38935(8) 0.02365(18) Uani 1 1 d .
C2 C 0.0617(4) 0.3460(2) 0.1193(3) 0.0253(8) Uani 1 1 d .
N1 N 0.5826(3) 0.48107(14) 0.3007(3) 0.0179(6) Uani 1 1 d .
C6 C 0.5445(4) 0.58286(18) 0.4106(3) 0.0273(8) Uani 1 1 d .
H6 H 0.5622 0.6262 0.4624 0.033 Uiso 1 1 calc R
C8 C 0.4101(4) 0.32967(18) 0.2561(3) 0.0206(7) Uani 1 1 d .
C1 C 0.0770(4) 0.5061(2) 0.1521(3) 0.0264(8) Uani 1 1 d .
O3 O 0.3970(3) 0.43466(13) -0.0425(2) 0.0295(6) Uani 1 1 d .
N3 N 0.5845(3) 0.34331(14) 0.2711(3) 0.0197(6) Uani 1 1 d .
O1 O -0.0100(4) 0.55821(17) 0.1240(3) 0.0483(8) Uani 1 1 d .
O2 O -0.0403(3) 0.30566(15) 0.0742(3) 0.0424(7) Uani 1 1 d .
C4 C 0.4074(4) 0.49516(17) 0.2912(3) 0.0169(7) Uani 1 1 d .
N4 N 0.3912(3) 0.25563(15) 0.2968(3) 0.0239(7) Uani 1 1 d .
C3 C 0.3348(4) 0.42957(17) 0.0482(3) 0.0190(7) Uani 1 1 d .
C12 C 0.6651(4) 0.41687(16) 0.2395(3) 0.0207(7) Uani 1 1 d .
H12A H 0.6528 0.4250 0.1530 0.025 Uiso 1 1 calc R
H12B H 0.7910 0.4154 0.2614 0.025 Uiso 1 1 calc R
N2 N 0.3868(3) 0.55904(15) 0.3594(3) 0.0214(6) Uani 1 1 d .
C5 C 0.6670(4) 0.53383(18) 0.3737(3) 0.0239(8) Uani 1 1 d .
H5 H 0.7880 0.5352 0.3940 0.029 Uiso 1 1 calc R
C10 C 0.5484(4) 0.2248(2) 0.3378(4) 0.0319(9) Uani 1 1 d .
H10 H 0.5669 0.1741 0.3709 0.038 Uiso 1 1 calc R
C7 C 0.2221(4) 0.59814(19) 0.3810(4) 0.0297(9) Uani 1 1 d .
H7A H 0.2361 0.6324 0.4502 0.045 Uiso 1 1 calc GR
H7B H 0.1324 0.5587 0.3957 0.045 Uiso 1 1 calc GR
H7C H 0.1869 0.6296 0.3118 0.045 Uiso 1 1 calc GR
C9 C 0.6690(4) 0.27979(18) 0.3222(3) 0.0269(8) Uani 1 1 d .
H9 H 0.7898 0.2759 0.3423 0.032 Uiso 1 1 calc R
C11 C 0.2260(4) 0.2134(2) 0.3001(4) 0.0337(10) Uani 1 1 d .
H11A H 0.1447 0.2426 0.3486 0.051 Uiso 1 1 calc GR
H11B H 0.2459 0.1612 0.3344 0.051 Uiso 1 1 calc GR
H11C H 0.1765 0.2080 0.2196 0.051 Uiso 1 1 calc GR

loop_
_atom_site_aniso_label
_atom_site_aniso_U_11
_atom_site_aniso_U_22
_atom_site_aniso_U_33
_atom_site_aniso_U_23
_atom_site_aniso_U_13
_atom_site_aniso_U_12
Re1 0.01284(7) 0.01852(8) 0.01615(8) -0.00024(5) -0.00079(5) -0.00002(5)
Cl1 0.0172(4) 0.0338(4) 0.0200(5) -0.0016(4) 0.0024(3) -0.0034(3)
C2 0.0220(17) 0.0276(18) 0.026(2) -0.0032(16) 0.0035(15) 0.0014(15)
N1 0.0150(12) 0.0198(13) 0.0187(16) 0.0028(12) -0.0028(11) -0.0038(11)
C6 0.0349(19) 0.0253(18) 0.022(2) -0.0053(16) -0.0024(15) -0.0106(16)
C8 0.0178(16) 0.0213(16) 0.023(2) -0.0003(15) 0.0034(14) 0.0002(13)
C1 0.0240(17) 0.034(2) 0.021(2) -0.0052(16) -0.0030(15) -0.0009(16)
O3 0.0357(13) 0.0307(13) 0.0225(16) -0.0033(12) 0.0048(12) -0.0085(11)
N3 0.0125(13) 0.0210(13) 0.0257(18) 0.0020(12) 0.0026(11) 0.0002(11)
O1 0.0563(17) 0.0466(16) 0.041(2) -0.0018(15) -0.0134(14) 0.0326(15)
O2 0.0372(14) 0.0433(16) 0.046(2) -0.0085(14) -0.0090(13) -0.0179(13)
C4 0.0182(15) 0.0169(15) 0.0157(19) 0.0047(14) 0.0031(13) -0.0007(13)
N4 0.0193(13) 0.0183(13) 0.0342(19) 0.0031(13) 0.0031(12) -0.0015(11)
C3 0.0177(16) 0.0163(15) 0.023(2) -0.0026(14) -0.0062(14) -0.0028(13)
C12 0.0123(14) 0.0241(17) 0.026(2) 0.0042(15) 0.0033(13) -0.0018(13)
N2 0.0241(14) 0.0203(13) 0.0198(17) 0.0014(12) 0.0010(12) -0.0031(12)
C5 0.0232(16) 0.0276(17) 0.020(2) 0.0053(16) -0.0052(14) -0.0077(15)
C10 0.0235(17) 0.0269(18) 0.045(3) 0.0125(18) 0.0034(16) 0.0075(15)
C7 0.0316(19) 0.0250(17) 0.033(2) -0.0046(17) 0.0073(17) 0.0017(15)
C9 0.0199(16) 0.0247(17) 0.036(2) 0.0058(16) -0.0001(15) 0.0093(14)
C11 0.0266(17) 0.0222(17) 0.053(3) 0.0052(18) 0.0071(17) -0.0077(15)

loop_
_atom_type_symbol
_atom_type_description
_atom_type_scat_dispersion_real
_atom_type_scat_dispersion_imag
_atom_type_scat_source
C C 0.0033 0.0016 'International Tables Vol C Tables 4.2.6.8 and 6.1.1.4'
H H 0.0000 0.0000 'International Tables Vol C Tables 4.2.6.8 and 6.1.1.4'
Cl Cl 0.1484 0.1585 'International Tables Vol C Tables 4.2.6.8 and 6.1.1.4'
N N 0.0061 0.0033 'International Tables Vol C Tables 4.2.6.8 and 6.1.1.4'
O O 0.0106 0.0060 'International Tables Vol C Tables 4.2.6.8 and 6.1.1.4'
Re Re -1.0185 7.2310 'International Tables Vol C Tables 4.2.6.8 and 6.1.1.4'

loop_
_geom_angle_atom_site_label_1
_geom_angle_atom_site_label_2
_geom_angle_atom_site_label_3
_geom_angle
C2 Re1 Cl1 89.84(11)
C2 Re1 C8 95.91(13)
C2 Re1 C4 175.96(13)
C8 Re1 Cl1 85.81(9)
C8 Re1 C4 82.04(12)
C1 Re1 Cl1 92.90(11)
C1 Re1 C2 90.45(14)
C1 Re1 C8 173.51(13)
C1 Re1 C4 91.54(13)
C4 Re1 Cl1 86.55(8)
C3 Re1 Cl1 177.72(9)
C3 Re1 C2 88.51(14)
C3 Re1 C8 92.81(13)
C3 Re1 C1 88.67(14)
C3 Re1 C4 95.05(12)
O2 C2 Re1 177.2(3)
C4 N1 C12 122.6(3)
C4 N1 C5 112.1(3)
C5 N1 C12 125.3(3)
C5 C6 N2 107.5(3)
N3 C8 Re1 123.1(2)
N4 C8 Re1 133.2(2)
N4 C8 N3 103.4(3)
O1 C1 Re1 178.4(3)
C8 N3 C12 122.9(3)
C8 N3 C9 111.4(3)
C9 N3 C12 125.7(3)
N1 C4 Re1 123.0(2)
N2 C4 Re1 133.4(2)
N2 C4 N1 103.3(3)
C8 N4 C10 111.5(3)
C8 N4 C11 124.9(3)
C10 N4 C11 123.6(3)
O3 C3 Re1 177.9(3)
N3 C12 N1 109.7(2)
C6 N2 C7 123.2(3)
C4 N2 C6 111.0(3)
C4 N2 C7 125.8(3)
C6 C5 N1 106.0(3)
C9 C10 N4 106.9(3)
C10 C9 N3 106.8(3)

loop_
_geom_bond_atom_site_label_1
_geom_bond_atom_site_label_2
_geom_bond_distance
Re1 Cl1 2.5223(8)
Re1 C2 1.948(4)
Re1 C8 2.167(3)
Re1 C1 1.934(4)
Re1 C4 2.173(3)
Re1 C3 1.892(4)
C2 O2 1.148(4)
N1 C4 1.366(4)
N1 C12 1.452(4)
N1 C5 1.370(4)
C6 N2 1.385(4)
C6 C5 1.335(5)
C8 N3 1.364(4)
C8 N4 1.353(4)
C1 O1 1.150(4)
O3 C3 1.150(4)
N3 C12 1.448(4)
N3 C9 1.379(4)
C4 N2 1.347(4)
N4 C10 1.382(4)
N4 C11 1.460(4)
N2 C7 1.457(4)
C10 C9 1.333(4)
